data_7062180
loop_
_publ_author_name
'Shao, Juan-Juan'
'Ni, Jian-Ling'
'Chen, Wei-Min'
'Liu, Peng-Lai'
'Mensah, Abraham'
'Chen, Li-Zhuang'
'Wang, Fang-Ming'

_publ_section_title
;
 Systematic regulation of ligands realizes the transition of luminescence
 color cuprous iodide inorganic--organic hybrid materials from blue to
 green light
;
_journal_issue 5
_journal_name_full 'New Journal of Chemistry'
_journal_page_first 2556
_journal_page_last 2564
_journal_paper_doi 10.1039/D2NJ04044A
_journal_volume 47
_journal_year 2023
_chemical_formula_moiety 'C8 H17 Cu I2 N2'
_chemical_formula_sum 'C8 H17 Cu I2 N2'
_chemical_formula_weight 458.57
_space_group_crystal_system orthorhombic
_space_group_IT_number 61
_space_group_name_Hall '-P 2ac 2ab'
_space_group_name_H-M_alt 'P b c a'
_atom_sites_solution_hydrogens geom
_audit_creation_date 2021-03-24
_audit_creation_method
;
Olex2 1.2
(compiled 2017.03.28 svn.r3405 for OlexSys, GUI svn.r5337)
;
_audit_update_record
;
2022-03-31 deposited with the CCDC.	2022-11-28 downloaded from the CCDC.
;
_cell_angle_alpha 90
_cell_angle_beta 90
_cell_angle_gamma 90
_cell_formula_units_Z 8
_cell_length_a 12.3656(3)
_cell_length_b 11.6981(3)
_cell_length_c 18.3655(5)
_cell_measurement_reflns_used 9937
_cell_measurement_temperature 296(2)
_cell_measurement_theta_max 27.55
_cell_measurement_theta_min 2.64
_cell_volume 2656.64(12)
_computing_cell_refinement 'SAINT V8.18C (?, 2016)'
_computing_data_reduction 'SAINT V8.18C (?, 2016)'
_computing_molecular_graphics 'Olex2 (Dolomanov et al., 2009)'
_computing_publication_material 'Olex2 (Dolomanov et al., 2009)'
_computing_structure_refinement 'ShelXL (Sheldrick, 2015)'
_diffrn_ambient_temperature 296.15
_diffrn_measured_fraction_theta_full 1.000
_diffrn_measured_fraction_theta_max 1.000
_diffrn_measurement_device_type 'Bruker APEX-II CCD'
_diffrn_measurement_method '\f and \w scans'
_diffrn_radiation_monochromator graphite
_diffrn_radiation_type MoK\a
_diffrn_radiation_wavelength 0.71073
_diffrn_reflns_av_R_equivalents 0.0282
_diffrn_reflns_av_unetI/netI 0.0153
_diffrn_reflns_Laue_measured_fraction_full 1.000
_diffrn_reflns_Laue_measured_fraction_max 1.000
_diffrn_reflns_limit_h_max 15
_diffrn_reflns_limit_h_min -11
_diffrn_reflns_limit_k_max 14
_diffrn_reflns_limit_k_min -14
_diffrn_reflns_limit_l_max 22
_diffrn_reflns_limit_l_min -23
_diffrn_reflns_number 27078
_diffrn_reflns_point_group_measured_fraction_full 1.000
_diffrn_reflns_point_group_measured_fraction_max 1.000
_diffrn_reflns_theta_full 25.242
_diffrn_reflns_theta_max 26.729
_diffrn_reflns_theta_min 2.641
_diffrn_standards_number 0
_exptl_absorpt_coefficient_mu 6.258
_exptl_absorpt_correction_type none
_exptl_crystal_density_diffrn 2.293
_exptl_crystal_description block
_exptl_crystal_F_000 1712
_refine_diff_density_max 1.030
_refine_diff_density_min -0.750
_refine_diff_density_rms 0.086
_refine_ls_extinction_method none
_refine_ls_goodness_of_fit_ref 1.056
_refine_ls_hydrogen_treatment constr
_refine_ls_matrix_type full
_refine_ls_number_parameters 119
_refine_ls_number_reflns 2821
_refine_ls_number_restraints 0
_refine_ls_restrained_S_all 1.056
_refine_ls_R_factor_all 0.0276
_refine_ls_R_factor_gt 0.0219
_refine_ls_shift/su_max 0.001
_refine_ls_shift/su_mean 0.000
_refine_ls_structure_factor_coef Fsqd
_refine_ls_weighting_details 'w=1/[\s^2^(Fo^2^)+(0.0234P)^2^+4.0927P] where P=(Fo^2^+2Fc^2^)/3'
_refine_ls_weighting_scheme calc
_refine_ls_wR_factor_gt 0.0520
_refine_ls_wR_factor_ref 0.0546
_reflns_Friedel_coverage 0.000
_reflns_number_gt 2456
_reflns_number_total 2821
_reflns_threshold_expression 'I > 2\s(I)'
_cod_data_source_file d2nj04044a2.cif
_cod_data_source_block 1
_cod_depositor_comments 'Adding full bibliography for 7062180--7062183.cif.'
_cod_database_code 7062180
_shelx_shelxl_version_number 2016/6
_shelx_space_group_comment
;
The symmetry employed for this shelxl refinement is uniquely defined
by the following loop, which should always be used as a source of
symmetry information in preference to the above space-group names.
They are only intended as comments.
;
_olex2_refinement_description
;
1. Fixed Uiso
 At 1.2 times of:
  All C(H,H) groups
 At 1.5 times of:
  All C(H,H,H) groups
2.a Secondary CH2 refined with riding coordinates:
 C2(H2A,H2B), C5(H5A,H5B), C4(H4A,H4B), C1(H1A,H1B), C6(H6A,H6B), C3(H3A,H3B),
 C7(H7A,H7B)
2.b Idealised Me refined as rotating group:
 C8(H8A,H8B,H8C)
;
_olex2_submission_special_instructions 'No special instructions were received'

loop_
_space_group_symop_operation_xyz
'x, y, z'
'-x+1/2, -y, z+1/2'
'x+1/2, -y+1/2, -z'
'-x, y+1/2, -z+1/2'
'-x, -y, -z'
'x-1/2, y, -z-1/2'
'-x-1/2, y-1/2, z'
'x, -y-1/2, z-1/2'

loop_
_atom_site_label
_atom_site_type_symbol
_atom_site_fract_x
_atom_site_fract_y
_atom_site_fract_z
_atom_site_U_iso_or_equiv
_atom_site_adp_type
_atom_site_occupancy
_atom_site_site_symmetry_order
_atom_site_calc_flag
_atom_site_refinement_flags_posn
_atom_site_refinement_flags_adp
_atom_site_refinement_flags_occupancy
_atom_site_disorder_assembly
_atom_site_disorder_group
I1 I 0.08223(2) 0.23358(2) 0.37067(2) 0.04431(8) Uani 1 1 d . . . . .
I2 I -0.17095(2) 0.01156(2) 0.45597(2) 0.03994(8) Uani 1 1 d . . . . .
Cu1 Cu 0.01730(4) 0.11152(4) 0.48156(3) 0.04264(12) Uani 1 1 d . . . . .
N1 N -0.0230(2) 0.2370(2) 0.56526(15) 0.0337(6) Uani 1 1 d . . . . .
N2 N -0.0708(2) 0.3825(2) 0.66530(15) 0.0355(6) Uani 1 1 d . . . . .
C2 C -0.1050(3) 0.2647(3) 0.68742(19) 0.0388(8) Uani 1 1 d . . . . .
H2A H -0.182589 0.262749 0.695035 0.047 Uiso 1 1 calc R . . . .
H2B H -0.069861 0.243647 0.732709 0.047 Uiso 1 1 calc R . . . .
C5 C -0.0999(3) 0.3228(3) 0.53768(19) 0.0471(9) Uani 1 1 d . . . . .
H5A H -0.165810 0.284802 0.522429 0.057 Uiso 1 1 calc R . . . .
H5B H -0.068967 0.360343 0.495430 0.057 Uiso 1 1 calc R . . . .
C4 C 0.0492(3) 0.3808(3) 0.6511(2) 0.0479(9) Uani 1 1 d . . . . .
H4A H 0.087193 0.358645 0.695087 0.057 Uiso 1 1 calc R . . . .
H4B H 0.073390 0.456584 0.637282 0.057 Uiso 1 1 calc R . . . .
C1 C -0.0737(4) 0.1802(3) 0.62764(19) 0.0487(10) Uani 1 1 d . . . . .
H1A H -0.023979 0.124156 0.647445 0.058 Uiso 1 1 calc R . . . .
H1B H -0.137918 0.140045 0.611325 0.058 Uiso 1 1 calc R . . . .
C6 C -0.1271(3) 0.4126(3) 0.59530(18) 0.0392(8) Uani 1 1 d . . . . .
H6A H -0.103808 0.487463 0.578865 0.047 Uiso 1 1 calc R . . . .
H6B H -0.204698 0.415015 0.603039 0.047 Uiso 1 1 calc R . . . .
C3 C 0.0749(3) 0.2960(4) 0.5901(3) 0.0579(11) Uani 1 1 d . . . . .
H3A H 0.107287 0.336578 0.549477 0.069 Uiso 1 1 calc R . . . .
H3B H 0.126847 0.240232 0.607487 0.069 Uiso 1 1 calc R . . . .
C7 C -0.0937(3) 0.4685(3) 0.7249(2) 0.0481(9) Uani 1 1 d . . . . .
H7A H -0.058544 0.442854 0.769158 0.058 Uiso 1 1 calc R . . . .
H7B H -0.061245 0.540909 0.711267 0.058 Uiso 1 1 calc R . . . .
C8 C -0.2110(4) 0.4883(4) 0.7410(3) 0.0724(14) Uani 1 1 d . . . . .
H8A H -0.245212 0.522437 0.699367 0.109 Uiso 1 1 calc GR . . . .
H8B H -0.217734 0.538574 0.782062 0.109 Uiso 1 1 calc GR . . . .
H8C H -0.245322 0.416701 0.751811 0.109 Uiso 1 1 calc GR . . . .

loop_
_atom_site_aniso_label
_atom_site_aniso_U_11
_atom_site_aniso_U_22
_atom_site_aniso_U_33
_atom_site_aniso_U_23
_atom_site_aniso_U_13
_atom_site_aniso_U_12
I1 0.04732(15) 0.04907(15) 0.03654(13) 0.00496(10) 0.00390(10) -0.00614(11)
I2 0.03067(12) 0.04114(14) 0.04800(14) 0.00352(10) -0.00256(9) 0.00099(9)
Cu1 0.0417(2) 0.0417(3) 0.0445(3) 0.0021(2) 0.00377(19) 0.0008(2)
N1 0.0299(13) 0.0356(15) 0.0355(14) 0.0038(12) 0.0016(11) 0.0004(12)
N2 0.0394(15) 0.0349(15) 0.0322(15) 0.0012(12) -0.0056(12) -0.0012(12)
C2 0.0447(19) 0.0387(19) 0.0329(17) 0.0038(15) -0.0021(15) -0.0053(16)
C5 0.057(2) 0.052(2) 0.0320(18) -0.0009(17) -0.0042(16) 0.0185(19)
C4 0.0400(19) 0.048(2) 0.056(2) -0.0014(19) -0.0091(17) -0.0080(17)
C1 0.073(3) 0.034(2) 0.039(2) 0.0036(16) 0.0091(18) -0.0059(19)
C6 0.049(2) 0.0380(19) 0.0307(17) 0.0030(15) -0.0097(15) 0.0049(16)
C3 0.036(2) 0.058(3) 0.080(3) -0.020(2) -0.0005(19) -0.0080(19)
C7 0.068(3) 0.041(2) 0.0357(19) -0.0076(16) -0.0110(18) 0.0001(19)
C8 0.069(3) 0.091(4) 0.056(3) -0.029(3) 0.007(2) 0.010(3)

loop_
_atom_type_symbol
_atom_type_description
_atom_type_scat_dispersion_real
_atom_type_scat_dispersion_imag
_atom_type_scat_source
C C 0.0033 0.0016 'International Tables Vol C Tables 4.2.6.8 and 6.1.1.4'
H H 0.0000 0.0000 'International Tables Vol C Tables 4.2.6.8 and 6.1.1.4'
Cu Cu 0.3201 1.2651 'International Tables Vol C Tables 4.2.6.8 and 6.1.1.4'
I I -0.4742 1.8119 'International Tables Vol C Tables 4.2.6.8 and 6.1.1.4'
N N 0.0061 0.0033 'International Tables Vol C Tables 4.2.6.8 and 6.1.1.4'

loop_
_geom_angle_atom_site_label_1
_geom_angle_atom_site_label_2
_geom_angle_atom_site_label_3
_geom_angle
_geom_angle_site_symmetry_1
_geom_angle_site_symmetry_3
_geom_angle_publ_flag
Cu1 I2 Cu1 62.085(18) 5_556 . ?
I1 Cu1 I2 114.496(18) . 5_556 ?
I1 Cu1 I2 111.905(18) . . ?
I1 Cu1 Cu1 139.80(3) . 5_556 ?
I2 Cu1 I2 117.916(18) 5_556 . ?
I2 Cu1 Cu1 58.929(17) . 5_556 ?
I2 Cu1 Cu1 58.986(17) 5_556 5_556 ?
N1 Cu1 I1 104.56(7) . . ?
N1 Cu1 I2 102.78(7) . . ?
N1 Cu1 I2 102.98(7) . 5_556 ?
N1 Cu1 Cu1 115.61(8) . 5_556 ?
C5 N1 Cu1 111.3(2) . . ?
C1 N1 Cu1 110.1(2) . . ?
C1 N1 C5 107.6(3) . . ?
C1 N1 C3 108.9(3) . . ?
C3 N1 Cu1 110.3(2) . . ?
C3 N1 C5 108.6(3) . . ?
C2 N2 C4 108.2(3) . . ?
C2 N2 C6 108.4(3) . . ?
C2 N2 C7 111.3(3) . . ?
C4 N2 C7 108.6(3) . . ?
C6 N2 C4 108.1(3) . . ?
C6 N2 C7 112.1(3) . . ?
N2 C2 C1 109.2(3) . . ?
N1 C5 C6 111.9(3) . . ?
N2 C4 C3 109.9(3) . . ?
N1 C1 C2 112.2(3) . . ?
N2 C6 C5 109.2(3) . . ?
N1 C3 C4 111.1(3) . . ?
C8 C7 N2 115.3(3) . . ?

loop_
_geom_bond_atom_site_label_1
_geom_bond_atom_site_label_2
_geom_bond_distance
_geom_bond_site_symmetry_2
_geom_bond_publ_flag
I1 Cu1 2.6136(5) . ?
I2 Cu1 2.6455(5) 5_556 ?
I2 Cu1 2.6471(5) . ?
Cu1 Cu1 2.7293(9) 5_556 ?
Cu1 N1 2.183(3) . ?
N1 C5 1.472(4) . ?
N1 C1 1.465(4) . ?
N1 C3 1.467(4) . ?
N2 C2 1.498(4) . ?
N2 C4 1.506(5) . ?
N2 C6 1.504(4) . ?
N2 C7 1.513(5) . ?
C2 C1 1.527(5) . ?
C5 C6 1.529(5) . ?
C4 C3 1.529(6) . ?
C7 C8 1.499(6) . ?
